data_7006719
loop_
_publ_author_name
'Djukic, Jean-Pierre'
'Michon, Christophe'
'Ratkovic, Zoran'
'Kyritsakas-Gruber, Nathalie'
'de Cian, Andr\'e'
'Pfeffer, Michel'

_publ_section_title
;
 New manganese-scaffolded organic triple-deckers based on quinoxaline,
 pyrazine and pyrimidine cores.
;
_journal_issue 12
_journal_name_full 'Dalton transactions (Cambridge, England : 2003)'
_journal_page_first 1564
_journal_page_last 1573
_journal_paper_doi 10.1039/b513322j
_journal_year 2006
_chemical_formula_moiety 'C55 H48 Mn2 N2 O6'
_chemical_formula_sum 'C55 H48 Mn2 N2 O6'
_chemical_formula_weight 942.88
_chemical_name_systematic ' ?'
_space_group_IT_number 14
_symmetry_cell_setting monoclinic
_symmetry_space_group_name_Hall '-P 2yn'
_symmetry_space_group_name_H-M 'P 1 21/n 1'
_cell_angle_alpha 90
_cell_angle_beta 100.253(5)
_cell_angle_gamma 90
_cell_formula_units_Z 4
_cell_length_a 10.4636(1)
_cell_length_b 28.2835(3)
_cell_length_c 15.5722(2)
_cell_measurement_reflns_used 12451
_cell_measurement_temperature 173
_cell_measurement_theta_max 29.1
_cell_measurement_theta_min 1.4
_cell_volume 4534.96(11)
_computing_publication_material CIFGEN_IN_OpenMoleN_(_1997)
_computing_structure_refinement LSFM_OpenMoleN_(_1997)
_computing_structure_solution Direct_methods_(SIR,_Burla_et_al.,_1989)
_diffrn_ambient_temperature 173
_diffrn_measured_fraction_theta_full 0.996
_diffrn_measured_fraction_theta_max 0.996
_diffrn_measurement_details
;
12451 reflections were collected using program Collect
("Collect" Data collection software, Nonius B.V., 1998)
The conditions were as follow : crystal to detector distance = 36. mm.
Scan angle = 1.1 deg 1 scans of 40 sec per frame.
Data collection was divided into 2 set(s)
with the following starting angles and number of frames :

Set 1 Theta = 7.80 Omega = 0.00 Kappa = 0.00 332 frames
Set 2 Theta = -7.20 Kappa = -144.00 Phi = 0.00 33 frames
Friedel pairs were averaged. Internal R = 0.04
;
_diffrn_measurement_device_type KappaCCD
_diffrn_measurement_method '\p scans'
_diffrn_radiation_monochromator graphite
_diffrn_radiation_type Mo-K\a
_diffrn_radiation_wavelength 0.71073
_diffrn_reflns_av_R_equivalents 0.040
_diffrn_reflns_av_sigmaI/netI 0.333
_diffrn_reflns_limit_h_max 14
_diffrn_reflns_limit_h_min 0
_diffrn_reflns_limit_k_max 38
_diffrn_reflns_limit_k_min 0
_diffrn_reflns_limit_l_max 20
_diffrn_reflns_limit_l_min -21
_diffrn_reflns_number 12451
_diffrn_reflns_theta_full 29.13
_diffrn_reflns_theta_max 29.13
_diffrn_reflns_theta_min 2.5
_diffrn_source xray_tube
_diffrn_standards_decay_% 0
_exptl_absorpt_coefficient_mu 0.612
_exptl_absorpt_correction_T_max 1.0000
_exptl_absorpt_correction_T_min 0.9414
_exptl_absorpt_correction_type refdelf_(Walker_&_Stuart,_1983)
_exptl_crystal_colour yellow
_exptl_crystal_density_diffrn 1.38
_exptl_crystal_density_method none
_exptl_crystal_description prism
_exptl_crystal_F_000 1960
_exptl_crystal_size_max 0.10
_exptl_crystal_size_mid 0.08
_exptl_crystal_size_min 0.08
_refine_diff_density_max 0.448
_refine_diff_density_min -0.118
_refine_ls_extinction_method none
_refine_ls_goodness_of_fit_all 1.364
_refine_ls_goodness_of_fit_ref 1.052
_refine_ls_hydrogen_treatment noref
_refine_ls_matrix_type full
_refine_ls_number_constraints 0
_refine_ls_number_parameters 586
_refine_ls_number_reflns 6562
_refine_ls_number_restraints 0
_refine_ls_R_factor_all 0.102
_refine_ls_R_factor_gt 0.040
_refine_ls_shift/esd_mean 0.000
_refine_ls_shift/su_max 0.006
_refine_ls_structure_factor_coef F
_refine_ls_weighting_scheme sigma
_refine_ls_wR_factor_all 0.243
_refine_ls_wR_factor_ref 0.058
_reflns_number_gt 6562
_reflns_number_total 12451
_reflns_threshold_expression >3.0\s(I)
_cod_data_source_file b513322j.txt
_cod_data_source_block 1c
_cod_database_code 7006719

loop_
_symmetry_equiv_pos_as_xyz
x,y,z
1/2-x,1/2+y,1/2-z
-x,-y,-z
1/2+x,1/2-y,1/2+z

loop_
_atom_site_label
_atom_site_fract_x
_atom_site_fract_y
_atom_site_fract_z
_atom_site_U_iso_or_equiv
_atom_site_adp_type
_atom_site_calc_flag
_atom_site_calc_attached_atom
_atom_site_type_symbol
MN1 0.73790(4) 0.18657(1) 0.52237(2) 0.0241(2) Uani ? ? Mn
MN2 0.38654(3) 0.08715(1) 0.78153(2) 0.0204(2) Uani ? ? Mn
C1 0.8200(3) 0.2255(1) 0.6083(2) 0.036(1) Uani ? ? C
O1 0.8804(2) 0.25190(8) 0.6556(1) 0.057(1) Uani ? ? O
C2 0.8945(3) 0.1882(1) 0.4888(1) 0.031(1) Uani ? ? C
O2 0.9984(2) 0.19165(8) 0.4765(1) 0.046(1) Uani ? ? O
C3 0.6824(3) 0.2330(1) 0.4467(2) 0.034(1) Uani ? ? C
O3 0.6515(2) 0.26304(8) 0.3973(1) 0.050(1) Uani ? ? O
C4 0.3481(2) 0.0363(1) 0.8418(2) 0.026(1) Uani ? ? C
O4 0.3141(2) 0.00256(7) 0.8727(1) 0.038(1) Uani ? ? O
C5 0.2530(3) 0.1167(1) 0.8162(2) 0.028(1) Uani ? ? C
O5 0.1642(2) 0.13275(8) 0.8397(1) 0.047(1) Uani ? ? O
C6 0.2931(2) 0.05589(9) 0.6892(2) 0.024(1) Uani ? ? C
O6 0.2324(2) 0.03330(7) 0.6352(1) 0.032(1) Uani ? ? O
N1 0.5865(2) 0.17740(7) 0.5873(1) 0.023(1) Uani ? ? N
C7 0.4767(2) 0.19916(9) 0.6033(2) 0.026(1) Uani ? ? C
C8 0.4389(3) 0.2433(1) 0.5654(2) 0.044(2) Uani ? ? C
C9 0.3232(3) 0.2625(1) 0.5772(2) 0.059(2) Uani ? ? C
C10 0.2428(3) 0.2396(1) 0.6275(2) 0.052(2) Uani ? ? C
C11 0.2789(3) 0.1974(1) 0.6665(2) 0.034(1) Uani ? ? C
C12 0.3982(2) 0.17659(9) 0.6570(2) 0.024(1) Uani ? ? C
N2 0.4416(2) 0.13588(7) 0.6991(1) 0.020(1) Uani ? ? N
C13 0.5524(2) 0.11669(9) 0.6876(1) 0.019(1) Uani ? ? C
C14 0.6224(2) 0.13637(9) 0.6262(2) 0.019(1) Uani ? ? C
C15 0.7401(2) 0.11703(9) 0.5971(2) 0.020(1) Uani ? ? C
C16 0.8431(2) 0.1011(1) 0.6617(2) 0.026(1) Uani ? ? C
C17 0.9459(2) 0.0770(1) 0.6425(2) 0.032(1) Uani ? ? C
C18 0.9474(2) 0.0660(1) 0.5544(2) 0.033(1) Uani ? ? C
C19 0.8527(2) 0.0815(1) 0.4890(2) 0.027(1) Uani ? ? C
C20 0.7426(2) 0.10880(9) 0.5043(1) 0.022(1) Uani ? ? C
C21 0.6453(2) 0.12972(9) 0.4357(1) 0.023(1) Uani ? ? C
C22 0.5064(2) 0.1191(1) 0.4430(1) 0.022(1) Uani ? ? C
C23 0.4726(2) 0.0731(1) 0.4639(2) 0.026(1) Uani ? ? C
C24 0.3442(3) 0.0612(1) 0.4682(2) 0.034(1) Uani ? ? C
C25 0.2479(3) 0.0947(1) 0.4515(2) 0.036(2) Uani ? ? C
C26 0.2787(3) 0.1407(1) 0.4308(2) 0.036(2) Uani ? ? C
C27 0.4064(3) 0.1521(1) 0.4262(2) 0.029(1) Uani ? ? C
C28 0.6620(3) 0.1268(1) 0.3369(2) 0.027(1) Uani ? ? C
C29 0.5565(3) 0.1568(1) 0.2787(2) 0.035(2) Uani ? ? C
C30 0.6421(3) 0.0756(1) 0.3029(2) 0.035(2) Uani ? ? C
C31 0.7918(3) 0.1456(1) 0.3169(2) 0.033(1) Uani ? ? C
C32 0.5847(2) 0.07392(9) 0.7422(1) 0.020(1) Uani ? ? C
C33 0.6222(2) 0.0325(1) 0.7018(2) 0.023(1) Uani ? ? C
C34 0.6668(2) -0.0068(1) 0.7480(2) 0.026(1) Uani ? ? C
C35 0.6778(2) -0.00568(9) 0.8391(2) 0.027(1) Uani ? ? C
C36 0.6412(2) 0.0325(1) 0.8808(2) 0.024(1) Uani ? ? C
C37 0.5924(2) 0.07545(9) 0.8372(1) 0.019(1) Uani ? ? C
C38 0.5460(2) 0.11660(9) 0.8790(1) 0.021(1) Uani ? ? C
C39 0.6042(2) 0.1629(1) 0.8537(1) 0.024(1) Uani ? ? C
C40 0.7364(3) 0.1647(1) 0.8509(2) 0.029(1) Uani ? ? C
C41 0.7968(3) 0.2062(1) 0.8306(2) 0.037(2) Uani ? ? C
C42 0.7250(3) 0.2468(1) 0.8136(2) 0.041(2) Uani ? ? C
C43 0.5934(3) 0.2465(1) 0.8172(2) 0.034(2) Uani ? ? C
C44 0.5341(3) 0.2051(1) 0.8381(2) 0.029(1) Uani ? ? C
C45 0.5405(2) 0.1171(1) 0.9797(1) 0.025(1) Uani ? ? C
C46 0.4601(3) 0.0775(1) 1.0115(2) 0.029(1) Uani ? ? C
C47 0.4774(3) 0.1634(1) 1.0044(2) 0.034(1) Uani ? ? C
C48 0.6772(3) 0.1147(1) 1.0341(2) 0.032(1) Uani ? ? C
C49 0.9703(3) -0.0712(1) 0.8297(2) 0.053(2) Uani ? ? C
C50 0.9004(4) -0.1117(2) 0.8063(2) 0.069(2) Uani ? ? C
C51 0.8632(5) -0.1416(2) 0.8684(3) 0.080(3) Uani ? ? C
C52 0.8946(4) -0.1303(2) 0.9551(2) 0.078(2) Uani ? ? C
C53 0.9624(3) -0.0897(2) 0.9799(2) 0.067(2) Uani ? ? C
C54 1.0008(3) -0.0605(1) 0.9184(3) 0.063(2) Uani ? ? C
C55 1.0095(4) -0.0388(2) 0.7622(3) 0.083(3) Uani ? ? C
H1 0.4928 0.2595 0.5321 0.0561 Uiso calc C8 H
H2 0.2966 0.2920 0.5508 0.0754 Uiso calc C9 H
H3 0.1627 0.2537 0.6344 0.0642 Uiso calc C10 H
H4 0.2239 0.1819 0.7001 0.0435 Uiso calc C11 H
H5 0.8400 0.1075 0.7212 0.0347 Uiso calc C16 H
H6 1.0154 0.0678 0.6872 0.0433 Uiso calc C17 H
H7 1.0163 0.0474 0.5403 0.0430 Uiso calc C18 H
H8 0.8594 0.0739 0.4306 0.0344 Uiso calc C19 H
H9 0.5382 0.0495 0.4754 0.0343 Uiso calc C23 H
H10 0.3234 0.0298 0.4827 0.0449 Uiso calc C24 H
H11 0.1606 0.0865 0.4541 0.0502 Uiso calc C25 H
H12 0.2127 0.1641 0.4198 0.0481 Uiso calc C26 H
H13 0.4262 0.1835 0.4112 0.0375 Uiso calc C27 H
H14 0.5677 0.1547 0.2196 0.0500 Uiso calc C29 H
H15 0.4729 0.1452 0.2837 0.0500 Uiso calc C29 H
H16 0.5642 0.1889 0.2970 0.0500 Uiso calc C29 H
H17 0.6525 0.0745 0.2436 0.0461 Uiso calc C30 H
H18 0.7045 0.0556 0.3367 0.0461 Uiso calc C30 H
H19 0.5572 0.0653 0.3076 0.0461 Uiso calc C30 H
H20 0.7928 0.1424 0.2563 0.0434 Uiso calc C31 H
H21 0.8010 0.1780 0.3328 0.0434 Uiso calc C31 H
H22 0.8615 0.1281 0.3492 0.0434 Uiso calc C31 H
H23 0.6161 0.0322 0.6402 0.0297 Uiso calc C33 H
H24 0.6899 -0.0343 0.7193 0.0343 Uiso calc C34 H
H25 0.7119 -0.0325 0.8723 0.0357 Uiso calc C35 H
H26 0.6480 0.0310 0.9424 0.0312 Uiso calc C36 H
H27 0.7870 0.1368 0.8630 0.0385 Uiso calc C40 H
H28 0.8870 0.2063 0.8286 0.0496 Uiso calc C41 H
H29 0.7654 0.2751 0.7993 0.0582 Uiso calc C42 H
H30 0.5438 0.2746 0.8055 0.0498 Uiso calc C43 H
H31 0.4445 0.2054 0.8417 0.0389 Uiso calc C44 H
H32 0.4626 0.0808 1.0725 0.0385 Uiso calc C46 H
H33 0.3727 0.0796 0.9818 0.0385 Uiso calc C46 H
H34 0.4951 0.0477 0.9998 0.0385 Uiso calc C46 H
H35 0.4747 0.1632 1.0651 0.0451 Uiso calc C47 H
H36 0.5271 0.1896 0.9912 0.0451 Uiso calc C47 H
H37 0.3916 0.1657 0.9722 0.0451 Uiso calc C47 H
H38 0.6718 0.1150 1.0943 0.0443 Uiso calc C48 H
H39 0.7185 0.0864 1.0207 0.0443 Uiso calc C48 H
H40 0.7261 0.1412 1.0210 0.0443 Uiso calc C48 H
H41 1.0487 -0.0327 0.9367 0.0857 Uiso calc C54 H
H42 0.9832 -0.0816 1.0399 0.0901 Uiso calc C53 H
H43 0.8693 -0.1505 0.9978 0.0983 Uiso calc C52 H
H44 0.8162 -0.1697 0.8508 0.1056 Uiso calc C51 H
H45 0.8769 -0.1195 0.7463 0.0885 Uiso calc C50 H
H46 0.9809 -0.0517 0.7057 0.1111 Uiso calc C55 H
H47 0.9711 -0.0086 0.7659 0.1111 Uiso calc C55 H
H48 1.1014 -0.0357 0.7723 0.1111 Uiso calc C55 H

loop_
_atom_site_aniso_label
_atom_site_aniso_U_11
_atom_site_aniso_U_22
_atom_site_aniso_U_33
_atom_site_aniso_U_12
_atom_site_aniso_U_13
_atom_site_aniso_U_23
_atom_site_aniso_type_symbol
MN1 0.0271(2) 0.0229(2) 0.0225(2) -0.0023(2) 0.0083(1) 0.0019(2) Mn
MN2 0.0198(2) 0.0210(2) 0.0204(2) 0.0002(2) 0.0053(1) 0.0007(2) Mn
C1 0.042(1) 0.035(2) 0.031(1) -0.012(1) 0.014(1) 0.002(1) C
O1 0.074(1) 0.059(1) 0.043(1) -0.037(1) 0.019(1) -0.021(1) O
C2 0.038(1) 0.033(2) 0.023(1) -0.005(1) 0.008(1) 0.002(1) C
O2 0.032(1) 0.067(2) 0.047(1) -0.013(1) 0.0166(8) -0.004(1) O
C3 0.038(1) 0.029(2) 0.035(1) -0.004(1) 0.017(1) -0.001(1) C
O3 0.070(1) 0.036(1) 0.050(1) 0.006(1) 0.012(1) 0.019(1) O
C4 0.023(1) 0.031(1) 0.025(1) -0.002(1) 0.003(1) -0.002(1) C
O4 0.046(1) 0.034(1) 0.036(1) -0.0115(9) 0.0069(8) 0.0080(9) O
C5 0.035(1) 0.027(1) 0.025(1) -0.002(1) 0.010(1) 0.001(1) C
O5 0.043(1) 0.048(1) 0.051(1) 0.014(1) 0.0247(8) -0.000(1) O
C6 0.018(1) 0.025(1) 0.029(1) 0.005(1) 0.0091(9) 0.007(1) C
O6 0.0292(9) 0.037(1) 0.031(1) -0.0002(9) -0.0051(8) -0.0055(9) O
N1 0.026(1) 0.020(1) 0.023(1) 0.0013(9) 0.0055(8) -0.0014(9) N
C7 0.033(1) 0.022(1) 0.023(1) 0.005(1) 0.009(1) -0.000(1) C
C8 0.059(2) 0.030(2) 0.048(2) 0.015(1) 0.029(1) 0.013(1) C
C9 0.078(2) 0.041(2) 0.064(2) 0.035(2) 0.036(1) 0.025(2) C
C10 0.052(2) 0.052(2) 0.051(2) 0.028(1) 0.027(1) 0.020(2) C
C11 0.033(1) 0.036(2) 0.034(1) 0.010(1) 0.012(1) 0.006(1) C
C12 0.031(1) 0.022(1) 0.020(1) 0.005(1) 0.005(1) 0.000(1) C
N2 0.021(1) 0.023(1) 0.0182(9) -0.0010(9) 0.0018(8) -0.0008(9) N
C13 0.022(1) 0.021(1) 0.015(1) -0.000(1) 0.001(1) -0.002(1) C
C14 0.022(1) 0.018(1) 0.018(1) -0.002(1) 0.0022(9) -0.001(1) C
C15 0.020(1) 0.020(1) 0.021(1) -0.002(1) 0.005(1) 0.002(1) C
C16 0.025(1) 0.037(2) 0.019(1) -0.000(1) 0.004(1) 0.004(1) C
C17 0.022(1) 0.047(2) 0.032(1) 0.007(1) 0.006(1) 0.012(1) C
C18 0.024(1) 0.040(2) 0.037(1) 0.010(1) 0.012(1) 0.008(1) C
C19 0.027(1) 0.030(2) 0.024(1) 0.005(1) 0.009(1) 0.004(1) C
C20 0.023(1) 0.021(1) 0.021(1) -0.001(1) 0.0077(9) 0.000(1) C
C21 0.025(1) 0.023(1) 0.021(1) 0.003(1) 0.006(1) 0.001(1) C
C22 0.026(1) 0.028(1) 0.015(1) 0.003(1) -0.001(1) 0.000(1) C
C23 0.027(1) 0.031(1) 0.021(1) -0.002(1) 0.002(1) -0.002(1) C
C24 0.038(1) 0.039(2) 0.028(1) -0.011(1) 0.008(1) -0.003(1) C
C25 0.025(1) 0.059(2) 0.032(1) -0.008(1) 0.007(1) 0.002(1) C
C26 0.027(1) 0.052(2) 0.032(1) 0.009(1) 0.007(1) 0.004(1) C
C27 0.030(1) 0.034(2) 0.024(1) 0.004(1) 0.005(1) 0.003(1) C
C28 0.032(1) 0.034(2) 0.019(1) 0.002(1) 0.005(1) 0.002(1) C
C29 0.042(2) 0.053(2) 0.020(1) 0.007(1) 0.005(1) 0.006(1) C
C30 0.040(2) 0.039(2) 0.028(1) -0.002(1) 0.009(1) -0.005(1) C
C31 0.040(1) 0.043(2) 0.020(1) -0.001(1) 0.013(1) -0.000(1) C
C32 0.019(1) 0.022(1) 0.020(1) -0.001(1) 0.0072(9) 0.001(1) C
C33 0.022(1) 0.026(1) 0.021(1) 0.001(1) 0.004(1) -0.000(1) C
C34 0.026(1) 0.021(1) 0.034(1) 0.002(1) 0.009(1) -0.001(1) C
C35 0.024(1) 0.025(1) 0.034(1) 0.004(1) 0.006(1) 0.007(1) C
C36 0.023(1) 0.029(1) 0.021(1) 0.001(1) 0.006(1) 0.008(1) C
C37 0.016(1) 0.023(1) 0.020(1) -0.002(1) 0.0016(9) 0.001(1) C
C38 0.019(1) 0.023(1) 0.021(1) -0.002(1) 0.004(1) -0.000(1) C
C39 0.032(1) 0.025(1) 0.016(1) -0.005(1) 0.005(1) -0.001(1) C
C40 0.036(1) 0.033(2) 0.021(1) -0.009(1) 0.005(1) -0.006(1) C
C41 0.042(2) 0.045(2) 0.028(1) -0.020(1) 0.007(1) -0.007(1) C
C42 0.076(2) 0.033(2) 0.028(1) -0.026(2) 0.015(1) -0.008(1) C
C43 0.069(2) 0.024(1) 0.025(1) -0.008(1) 0.013(1) -0.004(1) C
C44 0.041(1) 0.026(1) 0.023(1) -0.004(1) 0.008(1) -0.003(1) C
C45 0.027(1) 0.028(1) 0.020(1) -0.003(1) 0.004(1) -0.002(1) C
C46 0.033(1) 0.038(2) 0.020(1) -0.004(1) 0.008(1) 0.001(1) C
C47 0.047(2) 0.035(2) 0.024(1) 0.002(1) 0.014(1) -0.004(1) C
C48 0.041(2) 0.040(2) 0.020(1) -0.009(1) 0.003(1) -0.003(1) C
C49 0.035(2) 0.065(2) 0.064(2) 0.019(2) 0.016(1) 0.018(2) C
C50 0.079(2) 0.069(3) 0.060(2) 0.004(2) 0.022(2) 0.005(2) C
C51 0.114(3) 0.058(3) 0.078(2) 0.001(3) 0.033(2) 0.002(2) C
C52 0.087(2) 0.078(3) 0.071(2) 0.021(2) 0.039(2) 0.023(2) C
C53 0.056(2) 0.098(3) 0.055(2) 0.027(2) 0.014(2) 0.009(2) C
C54 0.043(2) 0.074(3) 0.078(2) 0.013(2) 0.003(2) 0.003(2) C
C55 0.052(2) 0.101(3) 0.108(3) 0.012(2) 0.025(2) 0.038(3) C

loop_
_atom_type_symbol
_atom_type_description
_atom_type_scat_dispersion_real
_atom_type_scat_dispersion_imag
_atom_type_scat_source
C ? 0.002 0.002 International_Tables_Vol_IV_Table_2.3.1
H ? 0.000 0.000 International_Tables_Vol_IV_Table_2.3.1
Mn ? 0.295 0.729 International_Tables_Vol_IV_Table_2.3.1
N ? 0.004 0.003 International_Tables_Vol_IV_Table_2.3.1
O ? 0.008 0.006 International_Tables_Vol_IV_Table_2.3.1

loop_
_geom_angle_atom_site_label_1
_geom_angle_atom_site_label_2
_geom_angle_atom_site_label_3
_geom_angle
_geom_angle_site_symmetry_1
_geom_angle_site_symmetry_2
_geom_angle_site_symmetry_3
_geom_angle_publ_flag
C1 MN1 C2 82.2(1) . . . ?
C1 MN1 C3 95.4(1) . . . ?
C1 MN1 N1 91.1(1) . . . ?
C1 MN1 C15 100.7(1) . . . ?
C1 MN1 C20 132.3(1) . . . ?
C1 MN1 C21 170.1(1) . . . ?
C2 MN1 C3 89.7(1) . . . ?
C2 MN1 N1 165.9(1) . . . ?
C2 MN1 C15 104.0(1) . . . ?
C2 MN1 C20 87.0(1) . . . ?
C2 MN1 C21 99.4(1) . . . ?
C3 MN1 N1 103.3(1) . . . ?
C3 MN1 C15 160.0(1) . . . ?
C3 MN1 C20 130.9(1) . . . ?
C3 MN1 C21 94.4(1) . . . ?
N1 MN1 C15 64.94(9) . . . ?
N1 MN1 C20 88.47(9) . . . ?
N1 MN1 C21 85.16(9) . . . ?
C15 MN1 C20 38.02(9) . . . ?
C15 MN1 C21 69.37(9) . . . ?
C20 MN1 C21 38.6(1) . . . ?
C4 MN2 C5 87.6(1) . . . ?
C4 MN2 C6 83.4(1) . . . ?
C4 MN2 N2 169.6(1) . . . ?
C4 MN2 C32 107.7(1) . . . ?
C4 MN2 C37 88.2(1) . . . ?
C4 MN2 C38 98.9(1) . . . ?
C5 MN2 C6 97.3(1) . . . ?
C5 MN2 N2 101.4(1) . . . ?
C5 MN2 C32 161.2(1) . . . ?
C5 MN2 C37 135.5(1) . . . ?
C5 MN2 C38 98.7(1) . . . ?
C6 MN2 N2 90.2(1) . . . ?
C6 MN2 C32 95.4(1) . . . ?
C6 MN2 C37 126.2(1) . . . ?
C6 MN2 C38 164.0(1) . . . ?
N2 MN2 C32 64.63(9) . . . ?
N2 MN2 C37 89.02(9) . . . ?
N2 MN2 C38 85.07(9) . . . ?
C32 MN2 C37 38.04(9) . . . ?
C32 MN2 C38 68.73(9) . . . ?
C37 MN2 C38 38.64(9) . . . ?
C7 N1 C14 119.2(2) . . . ?
N1 C7 C8 120.5(3) . . . ?
N1 C7 C12 119.8(2) . . . ?
C8 C7 C12 119.7(3) . . . ?
C7 C8 C9 119.1(3) . . . ?
C8 C9 C10 121.6(3) . . . ?
C9 C10 C11 120.4(3) . . . ?
C10 C11 C12 119.9(3) . . . ?
C7 C12 C11 119.3(3) . . . ?
C7 C12 N2 119.0(2) . . . ?
C11 C12 N2 121.7(2) . . . ?
C12 N2 C13 120.5(2) . . . ?
N2 C13 C14 120.1(2) . . . ?
N2 C13 C32 111.9(2) . . . ?
C14 C13 C32 128.0(2) . . . ?
N1 C14 C13 120.7(2) . . . ?
N1 C14 C15 111.3(2) . . . ?
C13 C14 C15 128.0(2) . . . ?
C14 C15 C16 117.9(2) . . . ?
C14 C15 C20 121.2(2) . . . ?
C16 C15 C20 120.4(2) . . . ?
C15 C16 C17 122.7(3) . . . ?
C16 C17 C18 118.3(3) . . . ?
C17 C18 C19 121.6(3) . . . ?
C18 C19 C20 123.1(2) . . . ?
C15 C20 C19 113.7(2) . . . ?
C15 C20 C21 121.5(2) . . . ?
C19 C20 C21 124.7(2) . . . ?
C20 C21 C22 114.8(2) . . . ?
C20 C21 C28 120.4(2) . . . ?
C22 C21 C28 109.7(2) . . . ?
C21 C22 C23 119.2(2) . . . ?
C21 C22 C27 123.6(3) . . . ?
C23 C22 C27 117.1(3) . . . ?
C22 C23 C24 121.2(3) . . . ?
C23 C24 C25 120.2(3) . . . ?
C24 C25 C26 119.8(3) . . . ?
C25 C26 C27 119.7(3) . . . ?
C22 C27 C26 122.0(3) . . . ?
C21 C28 C29 110.5(2) . . . ?
C21 C28 C30 110.6(2) . . . ?
C21 C28 C31 115.6(2) . . . ?
C29 C28 C30 105.9(2) . . . ?
C29 C28 C31 104.7(2) . . . ?
C30 C28 C31 109.0(2) . . . ?
C13 C32 C33 118.2(2) . . . ?
C13 C32 C37 121.3(2) . . . ?
C33 C32 C37 120.1(2) . . . ?
C32 C33 C34 122.4(2) . . . ?
C33 C34 C35 118.4(3) . . . ?
C34 C35 C36 121.6(3) . . . ?
C35 C36 C37 123.7(2) . . . ?
C32 C37 C36 113.7(2) . . . ?
C32 C37 C38 120.7(2) . . . ?
C36 C37 C38 125.5(2) . . . ?
C37 C38 C39 112.9(2) . . . ?
C37 C38 C45 121.6(2) . . . ?
C39 C38 C45 109.6(2) . . . ?
C38 C39 C40 118.9(3) . . . ?
C38 C39 C44 123.8(2) . . . ?
C40 C39 C44 117.2(3) . . . ?
C39 C40 C41 122.0(3) . . . ?
C40 C41 C42 119.6(3) . . . ?
C41 C42 C43 120.1(3) . . . ?
C42 C43 C44 120.1(3) . . . ?
C39 C44 C43 121.1(3) . . . ?
C38 C45 C46 115.7(2) . . . ?
C38 C45 C47 110.3(2) . . . ?
C38 C45 C48 110.7(2) . . . ?
C46 C45 C47 104.7(2) . . . ?
C46 C45 C48 107.6(2) . . . ?
C47 C45 C48 107.4(2) . . . ?
C50 C49 C54 117.4(4) . . . ?
C50 C49 C55 121.5(4) . . . ?
C54 C49 C55 121.1(4) . . . ?
C49 C50 C51 121.6(4) . . . ?
C50 C51 C52 119.8(5) . . . ?
C51 C52 C53 119.7(4) . . . ?
C52 C53 C54 120.5(4) . . . ?
C49 C54 C53 121.0(4) . . . ?

loop_
_geom_bond_atom_site_label_1
_geom_bond_atom_site_label_2
_geom_bond_distance
_geom_bond_site_symmetry_1
_geom_bond_site_symmetry_2
_geom_bond_publ_flag
MN1 C1 1.826(3) . . ?
MN1 C2 1.807(3) . . ?
MN1 C3 1.791(3) . . ?
MN1 N1 2.042(2) . . ?
MN1 C15 2.283(3) . . ?
MN1 C20 2.219(3) . . ?
MN1 C21 2.208(3) . . ?
MN2 C4 1.802(3) . . ?
MN2 C5 1.792(3) . . ?
MN2 C6 1.818(3) . . ?
MN2 N2 2.035(2) . . ?
MN2 C32 2.294(2) . . ?
MN2 C37 2.200(2) . . ?
MN2 C38 2.209(3) . . ?
C1 O1 1.154(4) . . ?
C2 O2 1.141(3) . . ?
C3 O3 1.153(3) . . ?
C4 O4 1.153(3) . . ?
C5 O5 1.151(3) . . ?
C6 O6 1.152(3) . . ?
N1 C7 1.365(3) . . ?
N1 C14 1.332(3) . . ?
C7 C8 1.406(4) . . ?
C7 C12 1.423(4) . . ?
C8 C9 1.369(4) . . ?
C9 C10 1.405(5) . . ?
C10 C11 1.364(4) . . ?
C11 C12 1.411(4) . . ?
C12 N2 1.363(3) . . ?
N2 C13 1.321(3) . . ?
C13 C14 1.418(3) . . ?
C13 C32 1.483(4) . . ?
C14 C15 1.490(4) . . ?
C15 C16 1.412(4) . . ?
C15 C20 1.468(4) . . ?
C16 C17 1.349(4) . . ?
C17 C18 1.410(4) . . ?
C18 C19 1.360(4) . . ?
C19 C20 1.441(4) . . ?
C20 C21 1.462(4) . . ?
C21 C22 1.509(4) . . ?
C21 C28 1.582(4) . . ?
C22 C23 1.401(4) . . ?
C22 C27 1.392(4) . . ?
C23 C24 1.399(4) . . ?
C24 C25 1.375(5) . . ?
C25 C26 1.390(5) . . ?
C26 C27 1.390(4) . . ?
C28 C29 1.551(4) . . ?
C28 C30 1.541(4) . . ?
C28 C31 1.542(4) . . ?
C32 C33 1.418(4) . . ?
C32 C37 1.467(3) . . ?
C33 C34 1.361(4) . . ?
C34 C35 1.403(4) . . ?
C35 C36 1.351(4) . . ?
C36 C37 1.439(4) . . ?
C37 C38 1.459(4) . . ?
C38 C39 1.526(4) . . ?
C38 C45 1.579(4) . . ?
C39 C40 1.393(4) . . ?
C39 C44 1.398(4) . . ?
C40 C41 1.395(4) . . ?
C41 C42 1.372(5) . . ?
C42 C43 1.388(5) . . ?
C43 C44 1.390(4) . . ?
C45 C46 1.534(4) . . ?
C45 C47 1.546(4) . . ?
C45 C48 1.528(4) . . ?
C49 C50 1.373(6) . . ?
C49 C54 1.395(6) . . ?
C49 C55 1.505(5) . . ?
C50 C51 1.391(6) . . ?
C51 C52 1.369(6) . . ?
C52 C53 1.367(6) . . ?
C53 C54 1.378(6) . . ?

loop_
_geom_contact_atom_site_label_1
_geom_contact_atom_site_label_2
_geom_contact_distance
_geom_contact_site_symmetry_1
_geom_contact_site_symmetry_2
_geom_contact_publ_flag
? ? ? ? ? ?
